data_2005399
loop_
_publ_author_name
'Lis, T.'

_publ_section_title
;
 Ammonium Salts of Phosphoglycolic Acid (H~3~PG): NH~4~. H~2~PG,
 3NH~4~. H~2~PG. HPG, 2NH~4~. HPG and 3NH~4~.PG.H~2~O at 150K
;
_journal_issue 9
_journal_name_full 'Acta Crystallographica Section C'
_journal_page_first 2326
_journal_page_last 2332
_journal_paper_doi 10.1107/S0108270196002624
_journal_volume 52
_journal_year 1996
_chemical_formula_moiety '3N H4 + , C2 H2 O6 P1 3-, H2 O'
_chemical_formula_sum 'C2 H16 N3 O7 P'
_chemical_formula_weight 225.15
_chemical_name_systematic
;
triammonium phosphoglycolate hydrate
;
_space_group_IT_number 14
_symmetry_cell_setting monoclinic
_symmetry_space_group_name_Hall '-P 2ybc'
_symmetry_space_group_name_H-M 'P 1 21/c 1'
_cell_angle_alpha 90.
_cell_angle_beta 93.37(4)
_cell_angle_gamma 90.
_cell_formula_units_Z 4
_cell_length_a 7.318(4)
_cell_length_b 14.086(5)
_cell_length_c 9.657(4)
_cell_measurement_reflns_used 48
_cell_measurement_temperature 150(2)
_cell_measurement_theta_max 12
_cell_measurement_theta_min 10
_cell_volume 993.7(8)
_computing_cell_refinement 'KM4 Software'
_computing_data_collection 'KM4 Software (Kumar Diffraction, 1989)'
_computing_data_reduction 'KM4 Software'
_computing_molecular_graphics 'ORTEPII (Johnson, 1976)'
_computing_structure_refinement 'SHELXL93 (Sheldrick, 1993)'
_computing_structure_solution 'SHELXS86 (Sheldrick, 1985)'
_diffrn_ambient_temperature 150(2)
_diffrn_measurement_device 'Kuma KM4 computer-controlled four-circle \w/2\q diffractometer'
_diffrn_measurement_method \w/2\q
_diffrn_radiation_monochromator graphite
_diffrn_radiation_source 'fine-focus sealed tube'
_diffrn_radiation_type MoK\a
_diffrn_radiation_wavelength 0.71073
_diffrn_reflns_av_R_equivalents 0.0238
_diffrn_reflns_av_sigmaI/netI 0.0438
_diffrn_reflns_limit_h_max 7
_diffrn_reflns_limit_h_min 0
_diffrn_reflns_limit_k_max 19
_diffrn_reflns_limit_k_min 0
_diffrn_reflns_limit_l_max 13
_diffrn_reflns_limit_l_min -13
_diffrn_reflns_number 2502
_diffrn_reflns_theta_max 30
_diffrn_reflns_theta_min 2
_diffrn_standards_decay_% 2
_diffrn_standards_interval_count 100
_diffrn_standards_number 3
_exptl_absorpt_coefficient_mu 0.294
_exptl_absorpt_correction_type none
_exptl_crystal_colour colourless
_exptl_crystal_density_diffrn 1.505(2)
_exptl_crystal_density_meas 1.490
_exptl_crystal_density_method 'flotation in CCl~4~/CHCl~3~ at room temperature'
_exptl_crystal_description columnar
_exptl_crystal_F_000 480
_exptl_crystal_size_max 0.4
_exptl_crystal_size_mid 0.2
_exptl_crystal_size_min 0.1
_refine_diff_density_max 0.63
_refine_diff_density_min -0.33
_refine_ls_extinction_method none
_refine_ls_goodness_of_fit_all 1.004
_refine_ls_goodness_of_fit_obs 1.100
_refine_ls_hydrogen_treatment refall
_refine_ls_matrix_type full
_refine_ls_number_parameters 182
_refine_ls_number_reflns 2317
_refine_ls_number_restraints 0
_refine_ls_R_factor_all 0.0773
_refine_ls_R_factor_obs 0.0335
_refine_ls_shift/esd_max 0.122
_refine_ls_shift/esd_mean 0.008
_refine_ls_structure_factor_coef Fsqd
_refine_ls_weighting_details 'w = 1/[\s^2^(Fo^2^)+(0.064P)^2^] where P=(Fo^2^+2Fc^2^)/3'
_refine_ls_weighting_scheme calc
_refine_ls_wR_factor_all 0.0971
_refine_ls_wR_factor_obs 0.0843
_reflns_number_observed 1517
_reflns_number_total 2317
_reflns_observed_criterion >2sigma(I)
_cod_data_source_file mu1249.cif
_cod_data_source_block IV
_cod_depositor_comments
;
The following automatic conversions were performed:

'_refine_ls_weighting_scheme' value 'calc w =
1/[\s^2^(Fo^2^)+(0.064P)^2^] where P=(Fo^2^+2Fc^2^)/3' was changed to
'calc'. New tag '_refine_ls_weighting_details' was created. The value
of the new tag was set to 'w = 1/[\s^2^(Fo^2^)+(0.064P)^2^] where
P=(Fo^2^+2Fc^2^)/3'.

Automatic conversion script
Id: cif_fix_values 3143 2015-03-26 13:38:13Z robertas 
;
_cod_original_sg_symbol_H-M 'P 21/c'
_cod_database_code 2005399

loop_
_symmetry_equiv_pos_as_xyz
'x, y, z'
'-x, y+1/2, -z+1/2'
'-x, -y, -z'
'x, -y-1/2, z-1/2'

loop_
_atom_site_aniso_label
_atom_site_aniso_U_11
_atom_site_aniso_U_22
_atom_site_aniso_U_33
_atom_site_aniso_U_12
_atom_site_aniso_U_13
_atom_site_aniso_U_23
P 0.0101(3) 0.0121(2) 0.0097(2) 0.0005(2) -0.00008(13) 0.00030(13)
O1 0.0196(9) 0.0179(6) 0.0106(5) -0.0006(5) 0.0018(5) -0.0019(4)
O2 0.0286(10) 0.0140(5) 0.0099(5) 0.0013(5) 0.0003(5) 0.0011(4)
O3 0.0096(9) 0.0184(6) 0.0210(6) -0.0012(5) -0.0006(5) -0.0018(4)
O4 0.0090(9) 0.0202(6) 0.0206(6) 0.0014(5) 0.0014(5) 0.0009(4)
O5 0.0202(9) 0.0146(6) 0.0167(5) -0.0004(5) 0.0007(5) 0.0021(4)
O6 0.0365(11) 0.0214(6) 0.0120(5) 0.0051(6) 0.0029(5) 0.0019(4)
O7 0.0205(10) 0.0219(7) 0.0181(6) -0.0042(6) -0.0028(5) 0.0040(5)
C1 0.0082(10) 0.0174(7) 0.0139(7) 0.0005(7) 0.0013(6) 0.0024(5)
C2 0.0318(13) 0.0151(8) 0.0106(7) 0.0013(8) 0.0000(7) -0.0006(5)
N1 0.0184(11) 0.0181(7) 0.0159(7) 0.0021(7) -0.0023(6) -0.0010(6)
N2 0.0132(10) 0.0147(7) 0.0161(6) 0.0000(7) -0.0002(6) 0.0011(5)
N3 0.0173(10) 0.0177(7) 0.0171(6) -0.0001(7) 0.0021(6) 0.0002(5)

loop_
_atom_site_label
_atom_site_occupancy
_atom_site_fract_x
_atom_site_fract_y
_atom_site_fract_z
_atom_site_U_iso_or_equiv
_atom_site_thermal_displace_type
_atom_site_calc_flag
_atom_site_type_symbol
P 1 0.74878(7) 0.63400(3) 0.11147(4) 0.01067(12) Uani d P
O1 1 0.7576(2) 0.57952(9) -0.02356(12) 0.0160(3) Uani d O
O2 1 0.7584(2) 0.55095(9) 0.22841(11) 0.0175(3) Uani d O
O3 1 0.9117(2) 0.69792(9) 0.14061(13) 0.0164(3) Uani d O
O4 1 0.5677(2) 0.68544(9) 0.12402(13) 0.0166(3) Uani d O
O5 1 0.7755(2) 0.41485(9) 0.41832(12) 0.0172(3) Uani d O
O6 1 0.7715(3) 0.51713(10) 0.59413(12) 0.0233(4) Uani d O
O7 1 0.6765(3) 0.26112(10) 0.57400(14) 0.0203(3) Uani d O
C1 1 0.7706(3) 0.49708(12) 0.4671(2) 0.0131(4) Uani d C
C2 1 0.7633(4) 0.58147(12) 0.3694(2) 0.0192(4) Uani d C
N1 1 0.5532(3) 0.63640(13) -0.2616(2) 0.0176(4) Uani d N
N2 1 0.2358(3) 0.59328(11) 0.1667(2) 0.0147(4) Uani d N
N3 1 0.9715(3) 0.34509(12) 0.1937(2) 0.0173(4) Uani d N
H7 1 0.7268(48) 0.3017(22) 0.5283(32) 0.038(8) Uiso d H
H70 1 0.5996(46) 0.2394(22) 0.5260(29) 0.032(8) Uiso d H
H2 1 0.8636(41) 0.6235(18) 0.3990(27) 0.025(7) Uiso d H
H20 1 0.6584(49) 0.6172(20) 0.3894(29) 0.032(7) Uiso d H
H11 1 0.5782(36) 0.6252(17) -0.1865(27) 0.016(6) Uiso d H
H12 1 0.5610(42) 0.6925(20) -0.2873(27) 0.025(7) Uiso d H
H13 1 0.6381(39) 0.6020(17) -0.3180(25) 0.020(6) Uiso d H
H14 1 0.4674(47) 0.6136(19) -0.2667(26) 0.021(8) Uiso d H
H21 1 0.2311(35) 0.5675(16) 0.2526(24) 0.013(5) Uiso d H
H22 1 0.2389(39) 0.5456(20) 0.1073(26) 0.026(7) Uiso d H
H23 1 0.1511(46) 0.6299(19) 0.1424(27) 0.027(7) Uiso d H
H24 1 0.3387(48) 0.6243(20) 0.1565(27) 0.026(7) Uiso d H
H31 1 0.9129(42) 0.3926(19) 0.2456(27) 0.030(7) Uiso d H
H32 1 1.0168(47) 0.2961(21) 0.2541(31) 0.038(8) Uiso d H
H33 1 1.0470(51) 0.3724(21) 0.1448(32) 0.039(8) Uiso d H
H34 1 0.8783(42) 0.3159(18) 0.1507(26) 0.019(6) Uiso d H

loop_
_atom_type_symbol
_atom_type_description
_atom_type_scat_dispersion_real
_atom_type_scat_dispersion_imag
_atom_type_scat_source
C C 0.0033 0.0016 'International Tables Vol C Tables 4.2.6.8 and 6.1.1.4'
H H 0.0000 0.0000 'International Tables Vol C Tables 4.2.6.8 and 6.1.1.4'
N N 0.0061 0.0033 'International Tables Vol C Tables 4.2.6.8 and 6.1.1.4'
O O 0.0106 0.0060 'International Tables Vol C Tables 4.2.6.8 and 6.1.1.4'
P P 0.1023 0.0942 'International Tables Vol C Tables 4.2.6.8 and 6.1.1.4'

loop_
_geom_angle_atom_site_label_1
_geom_angle_atom_site_label_2
_geom_angle_atom_site_label_3
_geom_angle
_geom_angle_publ_flag
O1 P O2 103.30(10) no
O1 P O3 112.90(10) no
O1 P O4 113.00(10) no
O2 P O3 107.40(10) no
O2 P O4 106.90(10) no
O3 P O4 112.60(10) no
C2 O2 P 116.4(2) no
O2 C2 C1 110.8(2) no
O5 C1 O6 125.1(2) no
O5 C1 C2 119.5(2) no
O6 C1 C2 115.4(2) no
P O1 H11 115.8(7) ?
H7 O7 H70 107.(3) ?
O2 C2 H2 116.2(15) ?
C1 C2 H2 107.2(15) ?
O2 C2 H20 112.3(18) ?
C1 C2 H20 106.8(17) ?
H2 C2 H20 103.(2) ?
H11 N1 H12 118.(3) ?
H11 N1 H13 108.(2) ?
H12 N1 H13 104.(3) ?
H11 N1 H14 98.(3) ?
H12 N1 H14 119.(3) ?
H13 N1 H14 109.(3) ?
H21 N2 H22 107.(2) ?
H21 N2 H23 116.(2) ?
H22 N2 H23 110.(3) ?
H21 N2 H24 112.(2) ?
H22 N2 H24 105.(2) ?
H23 N2 H24 107.(3) ?
H31 N3 H32 110.(3) ?
H31 N3 H33 108.(3) ?
H32 N3 H33 118.(3) ?
H31 N3 H34 102.(2) ?
H32 N3 H34 101.(2) ?
H33 N3 H34 118.(3) ?

loop_
_geom_bond_atom_site_label_1
_geom_bond_atom_site_label_2
_geom_bond_distance
_geom_bond_publ_flag
P O1 1.518(2) no
P O2 1.625(2) no
P O3 1.507(2) no
P O4 1.521(2) no
O2 C2 1.426(2) no
O5 C1 1.252(2) no
O6 C1 1.259(2) no
C1 C2 1.517(2) no
O7 H7 0.82(3) ?
O7 H70 0.77(3) ?
C2 H2 0.97(3) ?
C2 H20 0.95(3) ?
N1 H11 0.75(3) ?
N1 H12 0.83(3) ?
N1 H13 0.98(3) ?
N1 H14 0.70(3) ?
N2 H21 0.91(2) ?
N2 H22 0.88(3) ?
N2 H23 0.83(3) ?
N2 H24 0.88(3) ?
N3 H31 0.95(3) ?
N3 H32 0.95(3) ?
N3 H33 0.84(4) ?
N3 H34 0.88(3) ?

loop_
_geom_contact_atom_site_label_1
_geom_contact_atom_site_label_2
_geom_contact_distance
_geom_contact_site_symmetry_2
O1 H11 2.09(3) .
O1 N1 2.786(2) .
O2 N3 3.319(2) .
O4 H24 1.93(3) .
O4 N2 2.805(3) .
O5 H7 1.96(3) .
O5 O7 2.757(2) .
O5 N3 2.845(2) .
O7 O4 2.754(2) 2_645
N1 O4 2.746(2) 4_575
N1 O6 2.752(2) 1_554
N1 O5 2.859(3) 3_665
N2 O6 2.788(2) 3_666
N2 O3 2.791(3) 1_455
N2 O1 2.801(2) 3_665
N3 O3 2.725(2) 2_745
N3 O7 2.819(3) 4_565
N3 O1 2.853(3) 3_765

loop_
_geom_torsion_atom_site_label_1
_geom_torsion_atom_site_label_2
_geom_torsion_atom_site_label_3
_geom_torsion_atom_site_label_4
_geom_torsion
_geom_torsion_publ_flag
O1 P O2 C2 176.5(2) no
O3 P O2 C2 57.0(2) no
O4 P O2 C2 -64.1(2) no
P O2 C2 C1 179.5(2) no
O5 C1 C2 O2 1.6(3) no
O6 C1 C2 O2 -178.6(2) no

loop_
_cod_related_entry_id
_cod_related_entry_database
_cod_related_entry_code
1 ChemSpider 30652155
